data_4070001
loop_
_publ_author_name
'Partyka, David V.'
'Deligonul, Nihal'
'Washington, Marlena P.'
'Gray, Thomas G.'

_publ_section_title
;
 fac-Tricarbonyl Rhenium(I) Azadipyrromethene Complexes
;
_journal_issue 20
_journal_name_full Organometallics
_journal_page_first 5837
_journal_paper_doi 10.1021/om900552e
_journal_volume 28
_journal_year 2009
_chemical_formula_moiety 'C39 H22 N3 O3 Re S'
_chemical_formula_sum 'C39 H22 N3 O3 Re S'
_chemical_formula_weight 798.86
_chemical_name_systematic
;

 ?

;
_space_group_IT_number 2
_symmetry_cell_setting triclinic
_symmetry_space_group_name_Hall '-P 1'
_symmetry_space_group_name_H-M 'P -1'
_atom_sites_solution_hydrogens geom
_atom_sites_solution_primary direct
_atom_sites_solution_secondary difmap
_audit_creation_method SHELXL-97
_cell_angle_alpha 63.9600(10)
_cell_angle_beta 74.7280(10)
_cell_angle_gamma 83.4900(10)
_cell_formula_units_Z 2
_cell_length_a 11.9231(13)
_cell_length_b 11.9357(13)
_cell_length_c 12.8357(14)
_cell_measurement_reflns_used 9958
_cell_measurement_temperature 100(2)
_cell_measurement_theta_max 28.05
_cell_measurement_theta_min 2.59
_cell_volume 1583.3(3)
_computing_cell_refinement 'Bruker SMART'
_computing_data_collection 'Bruker SMART'
_computing_data_reduction 'Bruker SAINT'
_computing_molecular_graphics 'Bruker SHELXTL'
_computing_publication_material 'Bruker SHELXTL'
_computing_structure_refinement 'SHELXL-97 (Sheldrick, 1997)'
_computing_structure_solution 'SHELXS-97 (Sheldrick, 1990)'
_diffrn_ambient_temperature 100(2)
_diffrn_measured_fraction_theta_full 0.991
_diffrn_measured_fraction_theta_max 0.991
_diffrn_measurement_device_type 'CCD area detector'
_diffrn_measurement_method 'phi and omega scans'
_diffrn_radiation_monochromator graphite
_diffrn_radiation_source 'fine-focus sealed tube'
_diffrn_radiation_type MoK\a
_diffrn_radiation_wavelength 0.71073
_diffrn_reflns_av_R_equivalents 0.0180
_diffrn_reflns_av_sigmaI/netI 0.0211
_diffrn_reflns_limit_h_max 15
_diffrn_reflns_limit_h_min -15
_diffrn_reflns_limit_k_max 15
_diffrn_reflns_limit_k_min -15
_diffrn_reflns_limit_l_max 16
_diffrn_reflns_limit_l_min -16
_diffrn_reflns_number 19031
_diffrn_reflns_theta_full 27.50
_diffrn_reflns_theta_max 27.50
_diffrn_reflns_theta_min 1.77
_diffrn_standards_decay_% none
_diffrn_standards_number 0
_exptl_absorpt_coefficient_mu 3.948
_exptl_absorpt_correction_T_max 0.7007
_exptl_absorpt_correction_T_min 0.2557
_exptl_absorpt_correction_type multi-scan
_exptl_absorpt_process_details 'AXScale in APEX 2 (Bruker, 2004)'
_exptl_crystal_colour green
_exptl_crystal_density_diffrn 1.676
_exptl_crystal_density_meas ?
_exptl_crystal_density_method 'not measured'
_exptl_crystal_description irregular
_exptl_crystal_F_000 784
_exptl_crystal_size_max 0.47
_exptl_crystal_size_mid 0.16
_exptl_crystal_size_min 0.10
_refine_diff_density_max 1.170
_refine_diff_density_min -0.673
_refine_diff_density_rms 0.103
_refine_ls_extinction_method none
_refine_ls_goodness_of_fit_ref 1.081
_refine_ls_hydrogen_treatment constr
_refine_ls_matrix_type full
_refine_ls_number_parameters 433
_refine_ls_number_reflns 7219
_refine_ls_number_restraints 0
_refine_ls_restrained_S_all 1.081
_refine_ls_R_factor_all 0.0224
_refine_ls_R_factor_gt 0.0213
_refine_ls_shift/su_max 0.004
_refine_ls_shift/su_mean 0.000
_refine_ls_structure_factor_coef Fsqd
_refine_ls_weighting_details 'calc w=1/[\s^2^(Fo^2^)+(0.0236P)^2^+3.7995P] where P=(Fo^2^+2Fc^2^)/3'
_refine_ls_weighting_scheme calc
_refine_ls_wR_factor_gt 0.0562
_refine_ls_wR_factor_ref 0.0566
_reflns_number_gt 6955
_reflns_number_total 7219
_reflns_threshold_expression >2sigma(I)
_cod_data_source_file om900552e_si_002.cif
_cod_data_source_block nd042209_0m
_cod_depositor_comments
;
The following automatic conversions were performed:

'_symmetry_cell_setting' value 'Triclinic' changed to 'triclinic'
according to /home/saulius/struct/CIF-dictionaries/cif_core.dic
dictionary named 'cif_core.dic' version 2.4.2 from 2011-04-26.

Automatic conversion script
Id: cif_fix_values 1715 2011-07-08 13:25:40Z adriana 

The following automatic conversions were performed:

'_exptl_crystal_density_meas' value 'not measured' was changed to '?'
- the value is perceived as not measured.

Automatic conversion script
Id: cif_fix_values 3008 2015-01-20 13:52:24Z robertas 
;
_cod_original_sg_symbol_Hall '-p 1'
_cod_original_sg_symbol_H-M P-1
_cod_database_code 4070001

loop_
_symmetry_equiv_pos_as_xyz
'x, y, z'
'-x, -y, -z'

loop_
_atom_site_label
_atom_site_type_symbol
_atom_site_fract_x
_atom_site_fract_y
_atom_site_fract_z
_atom_site_U_iso_or_equiv
_atom_site_adp_type
_atom_site_occupancy
_atom_site_symmetry_multiplicity
_atom_site_calc_flag
_atom_site_refinement_flags
Re1 Re 0.686509(9) 0.878909(10) 0.708743(9) 0.01305(4) Uani 1 1 d .
S1 S 0.60148(6) 0.68670(6) 0.89562(6) 0.01703(14) Uani 1 1 d .
N1 N 0.6092(2) 0.7937(2) 0.6244(2) 0.0153(5) Uani 1 1 d .
C1 C 0.6654(3) 0.7294(3) 0.5616(2) 0.0169(6) Uani 1 1 d .
C4 C 0.4942(2) 0.7490(3) 0.6708(2) 0.0150(5) Uani 1 1 d .
C2 C 0.5908(3) 0.6401(3) 0.5697(3) 0.0175(6) Uani 1 1 d .
H2 H 0.6116 0.5825 0.5352 0.021 Uiso 1 1 calc R
N2 N 0.5089(2) 0.9512(2) 0.7409(2) 0.0155(5) Uani 1 1 d .
N3 N 0.4082(2) 0.7858(2) 0.7383(2) 0.0151(5) Uani 1 1 d .
C17 C 0.4116(2) 0.8771(3) 0.7697(2) 0.0152(5) Uani 1 1 d .
C37 C 0.8357(3) 0.8003(3) 0.6922(3) 0.0170(5) Uani 1 1 d .
C39 C 0.7410(3) 0.9421(3) 0.8001(3) 0.0182(6) Uani 1 1 d .
O1 O 0.9265(2) 0.7563(2) 0.6849(2) 0.0264(5) Uani 1 1 d .
O2 O 0.7764(2) 0.9759(2) 0.8570(2) 0.0269(5) Uani 1 1 d .
C27 C 0.1970(2) 0.8595(3) 0.8970(3) 0.0158(5) Uani 1 1 d .
C22 C 0.5391(3) 1.1599(3) 0.8700(3) 0.0179(6) Uani 1 1 d .
H22 H 0.4870 1.1147 0.9446 0.022 Uiso 1 1 calc R
C20 C 0.4701(3) 1.0349(3) 0.7874(2) 0.0160(5) Uani 1 1 d .
C26 C 0.6131(3) 1.2081(3) 0.6615(3) 0.0167(5) Uani 1 1 d .
H26 H 0.6130 1.1951 0.5936 0.020 Uiso 1 1 calc R
C21 C 0.5426(2) 1.1348(3) 0.7726(3) 0.0153(5) Uani 1 1 d .
C3 C 0.4832(3) 0.6516(3) 0.6361(3) 0.0164(5) Uani 1 1 d .
C11 C 0.3786(2) 0.5803(3) 0.6616(2) 0.0152(5) Uani 1 1 d .
C10 C 0.8667(3) 0.6551(3) 0.5085(3) 0.0219(6) Uani 1 1 d .
H10 H 0.8421 0.5725 0.5637 0.026 Uiso 1 1 calc R
C5 C 0.7869(3) 0.7530(3) 0.4922(3) 0.0176(6) Uani 1 1 d .
C12 C 0.3896(3) 0.4558(3) 0.6787(3) 0.0177(6) Uani 1 1 d .
H12 H 0.4638 0.4172 0.6770 0.021 Uiso 1 1 calc R
C18 C 0.3133(3) 0.9150(3) 0.8410(2) 0.0155(5) Uani 1 1 d .
C19 C 0.3525(3) 1.0136(3) 0.8505(3) 0.0171(5) Uani 1 1 d .
H19 H 0.3082 1.0591 0.8922 0.021 Uiso 1 1 calc R
C23 C 0.6110(3) 1.2501(3) 0.8585(3) 0.0195(6) Uani 1 1 d .
H23 H 0.6103 1.2644 0.9258 0.023 Uiso 1 1 calc R
C6 C 0.8236(3) 0.8726(3) 0.4072(3) 0.0223(6) Uani 1 1 d .
H6 H 0.7697 0.9395 0.3934 0.027 Uiso 1 1 calc R
C24 C 0.6840(3) 1.3195(3) 0.7484(3) 0.0208(6) Uani 1 1 d .
H24 H 0.7343 1.3804 0.7407 0.025 Uiso 1 1 calc R
C25 C 0.6836(3) 1.3002(3) 0.6499(3) 0.0188(6) Uani 1 1 d .
H25 H 0.7316 1.3499 0.5741 0.023 Uiso 1 1 calc R
C13 C 0.2925(3) 0.3881(3) 0.6982(3) 0.0235(6) Uani 1 1 d .
H13 H 0.3007 0.3035 0.7102 0.028 Uiso 1 1 calc R
C14 C 0.1848(3) 0.4434(4) 0.7002(3) 0.0279(7) Uani 1 1 d .
H14 H 0.1188 0.3970 0.7131 0.033 Uiso 1 1 calc R
C32 C 0.1466(3) 0.7958(3) 0.8518(3) 0.0224(6) Uani 1 1 d .
H32 H 0.1878 0.7892 0.7805 0.027 Uiso 1 1 calc R
C31 C 0.0374(3) 0.7422(3) 0.9095(3) 0.0273(7) Uani 1 1 d .
H31 H 0.0050 0.6981 0.8782 0.033 Uiso 1 1 calc R
C9 C 0.9818(3) 0.6780(3) 0.4442(3) 0.0245(6) Uani 1 1 d .
H9 H 1.0362 0.6115 0.4571 0.029 Uiso 1 1 calc R
C8 C 1.0174(3) 0.7977(3) 0.3613(3) 0.0263(7) Uani 1 1 d .
H8 H 1.0962 0.8132 0.3174 0.032 Uiso 1 1 calc R
C7 C 0.9385(3) 0.8946(3) 0.3424(3) 0.0274(7) Uani 1 1 d .
H7 H 0.9630 0.9764 0.2850 0.033 Uiso 1 1 calc R
C16 C 0.2686(3) 0.6335(3) 0.6648(3) 0.0224(6) Uani 1 1 d .
H16 H 0.2593 0.7178 0.6538 0.027 Uiso 1 1 calc R
C28 C 0.1325(3) 0.8689(3) 1.0010(3) 0.0277(7) Uani 1 1 d .
H28 H 0.1644 0.9121 1.0335 0.033 Uiso 1 1 calc R
C15 C 0.1724(3) 0.5660(4) 0.6837(3) 0.0279(7) Uani 1 1 d .
H15 H 0.0979 0.6041 0.6853 0.033 Uiso 1 1 calc R
C30 C -0.0241(3) 0.7523(4) 1.0112(3) 0.0312(8) Uani 1 1 d .
H30 H -0.0990 0.7154 1.0503 0.037 Uiso 1 1 calc R
C29 C 0.0231(3) 0.8164(4) 1.0571(4) 0.0382(9) Uani 1 1 d .
H29 H -0.0199 0.8243 1.1272 0.046 Uiso 1 1 calc R
C42 C 0.7592(3) 1.0189(3) 0.5679(3) 0.0217(6) Uani 1 1 d .
C33 C 0.6463(3) 0.5486(3) 0.8665(3) 0.0197(6) Uani 1 1 d .
C36 C 0.6887(3) 0.6478(3) 1.0039(3) 0.0281(7) Uani 1 1 d .
C35 C 0.7567(5) 0.5347(5) 1.0069(5) 0.0602(16) Uani 1 1 d .
O3 O 0.8126(2) 1.0984(2) 0.4861(2) 0.0336(6) Uani 1 1 d .
C43 C 0.7506(9) 0.4903(9) 0.9221(9) 0.0350(19) Uani 0.50 1 d P
C43A C 0.7025(6) 0.4620(7) 0.9692(7) 0.0171(14) Uani 0.50 1 d P

loop_
_atom_site_aniso_label
_atom_site_aniso_U_11
_atom_site_aniso_U_22
_atom_site_aniso_U_33
_atom_site_aniso_U_23
_atom_site_aniso_U_13
_atom_site_aniso_U_12
Re1 0.01416(6) 0.01091(6) 0.01403(6) -0.00586(4) -0.00234(4) -0.00001(4)
S1 0.0211(3) 0.0141(3) 0.0148(3) -0.0053(3) -0.0037(3) -0.0006(3)
N1 0.0159(11) 0.0156(11) 0.0143(11) -0.0067(9) -0.0030(9) 0.0006(9)
C1 0.0196(14) 0.0188(14) 0.0130(13) -0.0073(11) -0.0050(11) 0.0025(11)
C4 0.0165(13) 0.0161(13) 0.0137(12) -0.0075(11) -0.0038(10) 0.0000(10)
C2 0.0188(14) 0.0213(14) 0.0169(13) -0.0118(11) -0.0052(11) 0.0005(11)
N2 0.0180(12) 0.0113(11) 0.0163(11) -0.0064(9) -0.0017(9) 0.0001(9)
N3 0.0180(12) 0.0145(11) 0.0135(11) -0.0067(9) -0.0045(9) 0.0010(9)
C17 0.0178(13) 0.0132(13) 0.0139(13) -0.0059(10) -0.0023(10) -0.0006(10)
C37 0.0201(14) 0.0166(13) 0.0158(13) -0.0081(11) -0.0044(11) -0.0002(11)
C39 0.0195(14) 0.0137(13) 0.0218(14) -0.0081(11) -0.0046(11) 0.0001(11)
O1 0.0216(12) 0.0336(13) 0.0300(12) -0.0191(11) -0.0094(10) 0.0086(10)
O2 0.0286(12) 0.0264(12) 0.0352(13) -0.0194(11) -0.0111(10) -0.0008(9)
C27 0.0165(13) 0.0143(13) 0.0170(13) -0.0058(11) -0.0072(11) 0.0024(10)
C22 0.0232(15) 0.0140(13) 0.0152(13) -0.0066(11) -0.0014(11) -0.0008(11)
C20 0.0218(14) 0.0110(12) 0.0145(13) -0.0056(10) -0.0027(11) 0.0002(10)
C26 0.0184(14) 0.0141(13) 0.0177(13) -0.0089(11) -0.0022(11) 0.0035(10)
C21 0.0175(13) 0.0105(12) 0.0179(13) -0.0075(10) -0.0022(11) 0.0012(10)
C3 0.0208(14) 0.0170(13) 0.0154(13) -0.0097(11) -0.0065(11) 0.0015(11)
C11 0.0163(13) 0.0200(14) 0.0124(12) -0.0097(11) -0.0035(10) -0.0002(11)
C10 0.0213(15) 0.0216(15) 0.0256(15) -0.0138(13) -0.0034(12) 0.0005(12)
C5 0.0182(14) 0.0231(15) 0.0159(13) -0.0117(12) -0.0047(11) -0.0004(11)
C12 0.0194(14) 0.0193(14) 0.0184(14) -0.0113(11) -0.0056(11) 0.0015(11)
C18 0.0191(14) 0.0129(13) 0.0149(13) -0.0060(10) -0.0052(11) 0.0018(10)
C19 0.0203(14) 0.0133(13) 0.0186(14) -0.0087(11) -0.0036(11) 0.0026(11)
C23 0.0246(15) 0.0165(14) 0.0209(14) -0.0115(12) -0.0053(12) 0.0013(11)
C6 0.0216(15) 0.0231(15) 0.0184(14) -0.0066(12) -0.0046(12) 0.0047(12)
C24 0.0190(14) 0.0166(14) 0.0286(16) -0.0125(12) -0.0031(12) -0.0008(11)
C25 0.0149(13) 0.0163(14) 0.0211(14) -0.0070(11) 0.0008(11) 0.0004(11)
C13 0.0328(17) 0.0224(15) 0.0190(14) -0.0111(12) -0.0050(13) -0.0080(13)
C14 0.0228(16) 0.045(2) 0.0223(16) -0.0186(15) -0.0024(13) -0.0126(14)
C32 0.0222(15) 0.0278(16) 0.0220(15) -0.0146(13) -0.0055(12) -0.0008(12)
C31 0.0217(16) 0.0369(19) 0.0300(17) -0.0181(15) -0.0084(13) -0.0035(13)
C9 0.0197(15) 0.0250(16) 0.0323(17) -0.0169(14) -0.0050(13) 0.0042(12)
C8 0.0168(15) 0.0332(18) 0.0286(17) -0.0156(14) -0.0005(13) -0.0010(13)
C7 0.0260(17) 0.0258(17) 0.0219(16) -0.0050(13) -0.0006(13) -0.0014(13)
C16 0.0233(15) 0.0276(16) 0.0254(16) -0.0187(13) -0.0088(12) 0.0044(12)
C28 0.0233(16) 0.0379(19) 0.0293(17) -0.0220(15) -0.0005(13) -0.0089(14)
C15 0.0159(15) 0.048(2) 0.0298(17) -0.0256(16) -0.0076(13) 0.0048(14)
C30 0.0180(15) 0.046(2) 0.0316(18) -0.0189(16) -0.0017(13) -0.0098(14)
C29 0.0284(19) 0.059(3) 0.035(2) -0.033(2) 0.0076(15) -0.0144(17)
C42 0.0228(15) 0.0166(14) 0.0246(15) -0.0098(12) -0.0034(12) 0.0030(12)
C33 0.0293(16) 0.0116(13) 0.0224(15) -0.0087(11) -0.0102(12) 0.0004(11)
C36 0.051(2) 0.0201(15) 0.0206(15) -0.0087(13) -0.0205(15) 0.0018(14)
C35 0.082(4) 0.062(3) 0.085(4) -0.057(3) -0.071(3) 0.048(3)
O3 0.0342(14) 0.0197(12) 0.0299(13) -0.0026(10) 0.0064(11) -0.0027(10)
C43 0.048(6) 0.030(5) 0.041(5) -0.021(4) -0.030(5) 0.018(4)
C43A 0.016(3) 0.015(3) 0.015(3) -0.001(3) -0.004(3) -0.005(2)

loop_
_atom_type_symbol
_atom_type_description
_atom_type_scat_dispersion_real
_atom_type_scat_dispersion_imag
_atom_type_scat_source
C C 0.0033 0.0016 'International Tables Vol C Tables 4.2.6.8 and 6.1.1.4'
H H 0.0000 0.0000 'International Tables Vol C Tables 4.2.6.8 and 6.1.1.4'
N N 0.0061 0.0033 'International Tables Vol C Tables 4.2.6.8 and 6.1.1.4'
O O 0.0106 0.0060 'International Tables Vol C Tables 4.2.6.8 and 6.1.1.4'
S S 0.1246 0.1234 'International Tables Vol C Tables 4.2.6.8 and 6.1.1.4'
Re Re -1.0185 7.2310 'International Tables Vol C Tables 4.2.6.8 and 6.1.1.4'

loop_
_geom_angle_atom_site_label_1
_geom_angle_atom_site_label_2
_geom_angle_atom_site_label_3
_geom_angle
C39 Re1 C42 88.12(13)
C39 Re1 C37 86.21(12)
C42 Re1 C37 85.37(13)
C39 Re1 N1 173.09(11)
C42 Re1 N1 98.40(11)
C37 Re1 N1 96.55(11)
C39 Re1 N2 94.93(11)
C42 Re1 N2 100.06(11)
C37 Re1 N2 174.48(10)
N1 Re1 N2 81.73(9)
C39 Re1 S1 91.43(9)
C42 Re1 S1 176.64(9)
C37 Re1 S1 91.28(9)
N1 Re1 S1 82.20(7)
N2 Re1 S1 83.30(6)
C36 S1 C33 94.40(15)
C36 S1 Re1 109.25(12)
C33 S1 Re1 108.37(10)
C1 N1 C4 106.1(2)
C1 N1 Re1 126.8(2)
C4 N1 Re1 121.61(18)
N1 C1 C2 110.9(3)
N1 C1 C5 123.7(3)
C2 C1 C5 125.4(3)
N3 C4 N1 127.0(3)
N3 C4 C3 124.0(3)
N1 C4 C3 109.0(2)
C3 C2 C1 107.9(3)
C3 C2 H2 126.0
C1 C2 H2 126.0
C20 N2 C17 105.4(2)
C20 N2 Re1 127.8(2)
C17 N2 Re1 120.93(18)
C4 N3 C17 126.8(3)
N3 C17 N2 126.4(3)
N3 C17 C18 124.0(3)
N2 C17 C18 109.6(2)
O1 C37 Re1 176.8(3)
O2 C39 Re1 177.2(3)
C32 C27 C28 117.6(3)
C32 C27 C18 122.9(3)
C28 C27 C18 119.5(3)
C23 C22 C21 120.5(3)
C23 C22 H22 119.8
C21 C22 H22 119.8
N2 C20 C19 111.5(3)
N2 C20 C21 123.6(3)
C19 C20 C21 124.9(3)
C25 C26 C21 120.2(3)
C25 C26 H26 119.9
C21 C26 H26 119.9
C26 C21 C22 119.1(3)
C26 C21 C20 121.0(3)
C22 C21 C20 119.9(3)
C2 C3 C4 106.0(3)
C2 C3 C11 125.7(3)
C4 C3 C11 128.3(3)
C16 C11 C12 118.1(3)
C16 C11 C3 122.4(3)
C12 C11 C3 119.5(3)
C9 C10 C5 120.3(3)
C9 C10 H10 119.8
C5 C10 H10 119.8
C6 C5 C10 118.9(3)
C6 C5 C1 120.7(3)
C10 C5 C1 120.4(3)
C13 C12 C11 120.5(3)
C13 C12 H12 119.8
C11 C12 H12 119.8
C19 C18 C17 105.5(2)
C19 C18 C27 125.8(3)
C17 C18 C27 128.6(3)
C18 C19 C20 107.9(3)
C18 C19 H19 126.0
C20 C19 H19 126.0
C22 C23 C24 119.9(3)
C22 C23 H23 120.1
C24 C23 H23 120.1
C7 C6 C5 120.4(3)
C7 C6 H6 119.8
C5 C6 H6 119.8
C25 C24 C23 120.2(3)
C25 C24 H24 119.9
C23 C24 H24 119.9
C24 C25 C26 120.1(3)
C24 C25 H25 119.9
C26 C25 H25 119.9
C14 C13 C12 120.2(3)
C14 C13 H13 119.9
C12 C13 H13 119.9
C13 C14 C15 120.1(3)
C13 C14 H14 119.9
C15 C14 H14 119.9
C31 C32 C27 120.9(3)
C31 C32 H32 119.6
C27 C32 H32 119.6
C30 C31 C32 120.5(3)
C30 C31 H31 119.7
C32 C31 H31 119.7
C8 C9 C10 120.1(3)
C8 C9 H9 120.0
C10 C9 H9 120.0
C7 C8 C9 120.1(3)
C7 C8 H8 120.0
C9 C8 H8 120.0
C8 C7 C6 120.2(3)
C8 C7 H7 119.9
C6 C7 H7 119.9
C15 C16 C11 121.3(3)
C15 C16 H16 119.4
C11 C16 H16 119.4
C29 C28 C27 121.1(3)
C29 C28 H28 119.5
C27 C28 H28 119.5
C14 C15 C16 119.9(3)
C14 C15 H15 120.0
C16 C15 H15 120.0
C31 C30 C29 119.8(3)
C31 C30 H30 120.1
C29 C30 H30 120.1
C28 C29 C30 120.1(3)
C28 C29 H29 120.0
C30 C29 H29 120.0
O3 C42 Re1 173.6(3)
C43A C33 C43 26.3(4)
C43A C33 S1 104.7(3)
C43 C33 S1 107.4(3)
C35 C36 S1 107.2(2)
C43 C35 C43A 28.3(4)
C43 C35 C36 117.6(4)
C43A C35 C36 112.3(4)
C43A C43 C35 76.9(11)
C43A C43 C33 76.6(11)
C35 C43 C33 110.6(6)
C43 C43A C35 74.7(11)
C43 C43A C33 77.1(10)
C35 C43A C33 110.0(5)

loop_
_geom_bond_atom_site_label_1
_geom_bond_atom_site_label_2
_geom_bond_distance
Re1 C39 1.913(3)
Re1 C42 1.914(3)
Re1 C37 1.920(3)
Re1 N1 2.182(2)
Re1 N2 2.199(2)
Re1 S1 2.5415(7)
S1 C36 1.820(3)
S1 C33 1.838(3)
N1 C1 1.353(4)
N1 C4 1.406(4)
C1 C2 1.416(4)
C1 C5 1.471(4)
C4 N3 1.326(4)
C4 C3 1.445(4)
C2 C3 1.370(4)
C2 H2 0.9500
N2 C20 1.357(4)
N2 C17 1.408(4)
N3 C17 1.327(4)
C17 C18 1.447(4)
C37 O1 1.147(4)
C39 O2 1.154(4)
C27 C32 1.397(4)
C27 C28 1.399(4)
C27 C18 1.463(4)
C22 C23 1.385(4)
C22 C21 1.397(4)
C22 H22 0.9500
C20 C19 1.410(4)
C20 C21 1.468(4)
C26 C25 1.392(4)
C26 C21 1.394(4)
C26 H26 0.9500
C3 C11 1.472(4)
C11 C16 1.389(4)
C11 C12 1.399(4)
C10 C9 1.389(4)
C10 C5 1.397(4)
C10 H10 0.9500
C5 C6 1.394(4)
C12 C13 1.392(4)
C12 H12 0.9500
C18 C19 1.378(4)
C19 H19 0.9500
C23 C24 1.389(4)
C23 H23 0.9500
C6 C7 1.388(5)
C6 H6 0.9500
C24 C25 1.382(4)
C24 H24 0.9500
C25 H25 0.9500
C13 C14 1.374(5)
C13 H13 0.9500
C14 C15 1.380(5)
C14 H14 0.9500
C32 C31 1.385(5)
C32 H32 0.9500
C31 C30 1.367(5)
C31 H31 0.9500
C9 C8 1.385(5)
C9 H9 0.9500
C8 C7 1.382(5)
C8 H8 0.9500
C7 H7 0.9500
C16 C15 1.383(5)
C16 H16 0.9500
C28 C29 1.380(5)
C28 H28 0.9500
C15 H15 0.9500
C30 C29 1.384(5)
C30 H30 0.9500
C29 H29 0.9500
C42 O3 1.148(4)
C33 C43A 1.538(8)
C33 C43 1.541(9)
C36 C35 1.485(5)
C35 C43 1.424(9)
C35 C43A 1.438(8)
C43 C43A 0.701(10)
